data_4036623
loop_
_publ_author_name
'Zhang, Lumin'
'Zhu, Lili'
'Yang, Jun'
'Luo, Jisheng'
'Hong, Ran'

_publ_section_title
;
 Stereoselective \a-Hydroxylation of Amides Using Oppolzer's Sultam as
 Chiral Auxiliary.
;
_journal_issue 9
_journal_name_full 'The Journal of organic chemistry'
_journal_page_first 3890
_journal_page_last 3900
_journal_paper_doi 10.1021/acs.joc.6b00068
_journal_volume 81
_journal_year 2016
_chemical_formula_sum 'C19 H24 F N O4 S'
_chemical_formula_weight 381.45
_space_group_IT_number 4
_space_group_name_Hall 'P 2yb'
_space_group_name_H-M_alt 'P 1 21 1'
_symmetry_cell_setting monoclinic
_symmetry_space_group_name_H-M 'P 1 21 1'
_atom_sites_solution_hydrogens geom
_atom_sites_solution_primary direct
_atom_sites_solution_secondary difmap
_audit_creation_method SHELXL-97
_cell_angle_alpha 90.00
_cell_angle_beta 111.141(10)
_cell_angle_gamma 90.00
_cell_formula_units_Z 2
_cell_length_a 10.695(10)
_cell_length_b 6.585(6)
_cell_length_c 14.025(14)
_cell_measurement_reflns_used 3783
_cell_measurement_temperature 296(2)
_cell_measurement_theta_max 27.73
_cell_measurement_theta_min 2.98
_cell_volume 921.3(15)
_computing_cell_refinement 'Bruker SAINT'
_computing_data_collection 'Bruker APEX2'
_computing_data_reduction 'Bruker SAINT'
_computing_molecular_graphics 'Bruker SHELXTL'
_computing_publication_material 'Bruker SHELXTL'
_computing_structure_refinement 'SHELXL-97 (Sheldrick, 2008)'
_computing_structure_solution 'SHELXS-97 (Sheldrick, 2008)'
_diffrn_ambient_temperature 296(2)
_diffrn_measured_fraction_theta_full 0.996
_diffrn_measured_fraction_theta_max 0.996
_diffrn_measurement_device_type 'Bruker APEX-II CCD'
_diffrn_measurement_method '\f and \w scans'
_diffrn_radiation_monochromator graphite
_diffrn_radiation_source 'fine-focus sealed tube'
_diffrn_radiation_type MoK\a
_diffrn_radiation_wavelength 0.71073
_diffrn_reflns_av_R_equivalents 0.0201
_diffrn_reflns_av_sigmaI/netI 0.0307
_diffrn_reflns_limit_h_max 12
_diffrn_reflns_limit_h_min -12
_diffrn_reflns_limit_k_max 7
_diffrn_reflns_limit_k_min -7
_diffrn_reflns_limit_l_max 8
_diffrn_reflns_limit_l_min -16
_diffrn_reflns_number 4691
_diffrn_reflns_theta_full 25.05
_diffrn_reflns_theta_max 25.05
_diffrn_reflns_theta_min 2.07
_exptl_absorpt_coefficient_mu 0.210
_exptl_absorpt_correction_T_max 0.9773
_exptl_absorpt_correction_T_min 0.9397
_exptl_absorpt_correction_type multi-scan
_exptl_absorpt_process_details sadabs
_exptl_crystal_density_diffrn 1.375
_exptl_crystal_density_method 'not measured'
_exptl_crystal_F_000 404
_exptl_crystal_size_max 0.30
_exptl_crystal_size_mid 0.24
_exptl_crystal_size_min 0.11
_refine_diff_density_max 0.210
_refine_diff_density_min -0.189
_refine_diff_density_rms 0.059
_refine_ls_abs_structure_details 'Flack H D (1983), Acta Cryst. A39, 876-881'
_refine_ls_abs_structure_Flack -0.02(6)
_refine_ls_extinction_coef 0.103(5)
_refine_ls_extinction_expression Fc^*^=kFc[1+0.001xFc^2^\l^3^/sin(2\q)]^-1/4^
_refine_ls_extinction_method SHELXL
_refine_ls_goodness_of_fit_ref 1.068
_refine_ls_hydrogen_treatment mixed
_refine_ls_matrix_type full
_refine_ls_number_parameters 239
_refine_ls_number_reflns 3176
_refine_ls_number_restraints 1
_refine_ls_restrained_S_all 1.067
_refine_ls_R_factor_all 0.0289
_refine_ls_R_factor_gt 0.0278
_refine_ls_shift/su_max 0.001
_refine_ls_shift/su_mean 0.000
_refine_ls_structure_factor_coef Fsqd
_refine_ls_weighting_details 'calc w=1/[\s^2^(Fo^2^)+(0.0323P)^2^+0.1549P] where P=(Fo^2^+2Fc^2^)/3'
_refine_ls_weighting_scheme calc
_refine_ls_wR_factor_gt 0.0703
_refine_ls_wR_factor_ref 0.0715
_reflns_number_gt 3102
_reflns_number_total 3176
_reflns_threshold_expression >2sigma(I)
_cod_data_source_file jo6b00068_si_003.cif
_cod_data_source_block 150413a_0m
_cod_depositor_comments
;
The following automatic conversions were performed:

data item '_symmetry_cell_setting' value 'Monoclinic' was changed to
'monoclinic' in accordance with the
/home/saulius/struct/COD-crude-data/automatic-downloads/DataCite-retrospective/ACS/depositions/lib/dictionaries/cif_core.dic
dictionary named 'cif_core.dic' version 2.4.2 last updated on
2011-04-26.

Automatic conversion script
Id: cif_fix_values 6909 2019-04-08 15:41:33Z antanas 
;
_cod_original_cell_volume 921.2(15)
_cod_original_sg_symbol_H-M P2(1)
_cod_database_code 4036623

loop_
_symmetry_equiv_pos_as_xyz
'x, y, z'
'-x, y+1/2, -z'

loop_
_atom_site_label
_atom_site_type_symbol
_atom_site_fract_x
_atom_site_fract_y
_atom_site_fract_z
_atom_site_U_iso_or_equiv
_atom_site_adp_type
_atom_site_occupancy
_atom_site_symmetry_multiplicity
_atom_site_calc_flag
_atom_site_refinement_flags
C1 C 0.5240(2) -0.2385(3) 0.34441(13) 0.0467(5) Uani 1 1 d .
H1A H 0.5547 -0.3758 0.3406 0.056 Uiso 1 1 calc R
H1B H 0.4349 -0.2451 0.3473 0.056 Uiso 1 1 calc R
C2 C 0.52147(16) -0.1172(3) 0.25174(11) 0.0373(4) Uani 1 1 d .
C3 C 0.5227(2) -0.2355(3) 0.15725(15) 0.0516(5) Uani 1 1 d .
H3A H 0.4543 -0.3402 0.1374 0.062 Uiso 1 1 calc R
H3B H 0.6095 -0.2969 0.1693 0.062 Uiso 1 1 calc R
C4 C 0.4918(2) -0.0641(3) 0.07558(15) 0.0558(6) Uani 1 1 d .
H4A H 0.5675 -0.0418 0.0543 0.067 Uiso 1 1 calc R
H4B H 0.4136 -0.0976 0.0161 0.067 Uiso 1 1 calc R
C5 C 0.4654(2) 0.1236(3) 0.13054(13) 0.0435(5) Uani 1 1 d .
H5 H 0.4107 0.2282 0.0846 0.052 Uiso 1 1 calc R
C6 C 0.40163(18) 0.0315(3) 0.20342(13) 0.0406(4) Uani 1 1 d .
C7 C 0.2687(2) -0.0784(4) 0.14955(17) 0.0627(7) Uani 1 1 d .
H7A H 0.2444 -0.1536 0.1989 0.094 Uiso 1 1 calc R
H7B H 0.2783 -0.1699 0.0993 0.094 Uiso 1 1 calc R
H7C H 0.2001 0.0194 0.1166 0.094 Uiso 1 1 calc R
C8 C 0.3774(2) 0.1858(4) 0.27627(16) 0.0510(5) Uani 1 1 d .
H8A H 0.3196 0.2916 0.2374 0.076 Uiso 1 1 calc R
H8B H 0.4614 0.2434 0.3189 0.076 Uiso 1 1 calc R
H8C H 0.3360 0.1193 0.3182 0.076 Uiso 1 1 calc R
C9 C 0.5997(2) 0.2004(3) 0.20556(14) 0.0437(4) Uani 1 1 d .
H9A H 0.5886 0.3239 0.2394 0.052 Uiso 1 1 calc R
H9B H 0.6627 0.2252 0.1715 0.052 Uiso 1 1 calc R
C10 C 0.64546(17) 0.0225(3) 0.28147(13) 0.0360(4) Uani 1 1 d .
H10 H 0.7194 -0.0494 0.2706 0.043 Uiso 1 1 calc R
C11 C 0.78815(18) 0.2035(3) 0.43814(13) 0.0378(4) Uani 1 1 d .
C12 C 0.83355(17) 0.2302(3) 0.55449(13) 0.0371(4) Uani 1 1 d .
H12 H 0.8343 0.0966 0.5855 0.044 Uiso 1 1 calc R
C13 C 0.97458(18) 0.3168(4) 0.59639(15) 0.0537(6) Uani 1 1 d .
H13A H 1.0349 0.2259 0.5795 0.064 Uiso 1 1 calc R
H13B H 0.9759 0.4467 0.5642 0.064 Uiso 1 1 calc R
C14 C 1.02325(17) 0.3448(3) 0.71058(15) 0.0491(5) Uani 1 1 d .
C15 C 1.0178(2) 0.5336(4) 0.75232(18) 0.0581(6) Uani 1 1 d .
H15 H 0.9842 0.6438 0.7092 0.070 Uiso 1 1 calc R
C16 C 1.0618(2) 0.5615(5) 0.8577(2) 0.0672(7) Uani 1 1 d .
H16 H 1.0584 0.6885 0.8857 0.081 Uiso 1 1 calc R
C17 C 1.1097(2) 0.3978(6) 0.91800(17) 0.0752(7) Uani 1 1 d .
C18 C 1.1180(3) 0.2117(5) 0.8805(2) 0.0851(9) Uani 1 1 d .
H18 H 1.1525 0.1026 0.9242 0.102 Uiso 1 1 calc R
C19 C 1.0741(3) 0.1867(4) 0.7757(2) 0.0697(7) Uani 1 1 d .
H19 H 1.0795 0.0591 0.7490 0.084 Uiso 1 1 calc R
F1 F 1.1523(2) 0.4237(4) 1.02179(11) 0.1196(8) Uani 1 1 d .
N1 N 0.68331(14) 0.0712(2) 0.39129(10) 0.0355(3) Uani 1 1 d .
O1 O 0.74817(15) -0.2416(2) 0.50477(12) 0.0618(4) Uani 1 1 d .
O2 O 0.57022(15) -0.0262(2) 0.51602(11) 0.0529(4) Uani 1 1 d .
O3 O 0.83656(15) 0.2995(3) 0.38668(10) 0.0574(4) Uani 1 1 d .
O4 O 0.74088(12) 0.3550(2) 0.57709(10) 0.0468(3) Uani 1 1 d .
H4 H 0.7490 0.4724 0.5607 0.070 Uiso 1 1 calc R
S1 S 0.63543(4) -0.11386(6) 0.45468(3) 0.03609(13) Uani 1 1 d .

loop_
_atom_site_aniso_label
_atom_site_aniso_U_11
_atom_site_aniso_U_22
_atom_site_aniso_U_33
_atom_site_aniso_U_23
_atom_site_aniso_U_13
_atom_site_aniso_U_12
C1 0.0657(13) 0.0345(10) 0.0387(9) -0.0014(8) 0.0172(9) -0.0111(9)
C2 0.0498(9) 0.0336(8) 0.0314(8) -0.0038(9) 0.0183(7) -0.0024(9)
C3 0.0702(13) 0.0465(13) 0.0441(11) -0.0107(9) 0.0280(10) 0.0003(10)
C4 0.0757(14) 0.0627(16) 0.0342(9) -0.0039(9) 0.0260(10) 0.0015(11)
C5 0.0536(11) 0.0484(12) 0.0312(9) 0.0072(8) 0.0186(8) 0.0053(9)
C6 0.0440(10) 0.0456(11) 0.0334(9) 0.0016(8) 0.0154(8) 0.0008(8)
C7 0.0500(11) 0.0823(19) 0.0515(11) -0.0005(12) 0.0129(9) -0.0105(12)
C8 0.0542(11) 0.0578(13) 0.0488(11) 0.0029(10) 0.0280(9) 0.0125(10)
C9 0.0572(11) 0.0430(11) 0.0375(9) 0.0083(8) 0.0250(8) -0.0013(9)
C10 0.0423(9) 0.0377(10) 0.0329(8) 0.0012(7) 0.0194(7) 0.0015(8)
C11 0.0400(9) 0.0363(10) 0.0400(9) 0.0015(8) 0.0180(8) 0.0000(8)
C12 0.0396(9) 0.0337(9) 0.0394(9) 0.0020(7) 0.0161(7) -0.0004(7)
C13 0.0381(9) 0.0739(15) 0.0512(11) -0.0060(10) 0.0188(8) -0.0083(10)
C14 0.0311(8) 0.0627(15) 0.0511(10) -0.0072(10) 0.0118(8) -0.0087(9)
C15 0.0504(12) 0.0640(16) 0.0589(13) -0.0025(11) 0.0185(10) -0.0102(11)
C16 0.0613(14) 0.0704(16) 0.0667(16) -0.0209(13) 0.0190(12) -0.0127(13)
C17 0.0693(14) 0.093(2) 0.0476(11) -0.0095(17) 0.0018(10) -0.0078(17)
C18 0.090(2) 0.083(2) 0.0572(15) 0.0070(15) -0.0039(14) 0.0068(18)
C19 0.0682(16) 0.0610(16) 0.0631(15) -0.0057(12) 0.0034(12) 0.0031(12)
F1 0.1409(15) 0.1401(19) 0.0494(8) -0.0172(11) 0.0001(9) 0.0003(15)
N1 0.0421(8) 0.0351(8) 0.0312(7) 0.0043(6) 0.0155(6) -0.0029(6)
O1 0.0563(9) 0.0475(9) 0.0716(10) 0.0230(7) 0.0108(8) 0.0054(7)
O2 0.0731(9) 0.0502(8) 0.0502(8) -0.0083(6) 0.0400(7) -0.0165(7)
O3 0.0670(9) 0.0646(10) 0.0482(8) 0.0000(7) 0.0298(7) -0.0251(8)
O4 0.0439(6) 0.0512(9) 0.0498(7) -0.0030(6) 0.0223(6) 0.0029(6)
S1 0.0448(2) 0.0322(2) 0.0321(2) 0.00582(19) 0.01486(16) -0.00243(19)

loop_
_atom_type_symbol
_atom_type_description
_atom_type_scat_dispersion_real
_atom_type_scat_dispersion_imag
_atom_type_scat_source
C C 0.0033 0.0016 'International Tables Vol C Tables 4.2.6.8 and 6.1.1.4'
H H 0.0000 0.0000 'International Tables Vol C Tables 4.2.6.8 and 6.1.1.4'
N N 0.0061 0.0033 'International Tables Vol C Tables 4.2.6.8 and 6.1.1.4'
O O 0.0106 0.0060 'International Tables Vol C Tables 4.2.6.8 and 6.1.1.4'
F F 0.0171 0.0103 'International Tables Vol C Tables 4.2.6.8 and 6.1.1.4'
S S 0.1246 0.1234 'International Tables Vol C Tables 4.2.6.8 and 6.1.1.4'

loop_
_geom_angle_atom_site_label_1
_geom_angle_atom_site_label_2
_geom_angle_atom_site_label_3
_geom_angle
C2 C1 S1 107.57(14)
C2 C1 H1A 110.2
S1 C1 H1A 110.2
C2 C1 H1B 110.2
S1 C1 H1B 110.2
H1A C1 H1B 108.5
C1 C2 C3 117.85(18)
C1 C2 C10 109.52(14)
C3 C2 C10 105.11(14)
C1 C2 C6 117.43(15)
C3 C2 C6 101.79(15)
C10 C2 C6 103.58(17)
C2 C3 C4 101.57(17)
C2 C3 H3A 111.5
C4 C3 H3A 111.5
C2 C3 H3B 111.5
C4 C3 H3B 111.5
H3A C3 H3B 109.3
C5 C4 C3 104.07(16)
C5 C4 H4A 110.9
C3 C4 H4A 110.9
C5 C4 H4B 110.9
C3 C4 H4B 110.9
H4A C4 H4B 109.0
C9 C5 C4 108.37(18)
C9 C5 C6 101.78(15)
C4 C5 C6 102.78(17)
C9 C5 H5 114.2
C4 C5 H5 114.2
C6 C5 H5 114.2
C8 C6 C7 107.05(17)
C8 C6 C5 113.81(18)
C7 C6 C5 114.38(17)
C8 C6 C2 115.95(15)
C7 C6 C2 112.92(18)
C5 C6 C2 92.53(15)
C6 C7 H7A 109.5
C6 C7 H7B 109.5
H7A C7 H7B 109.5
C6 C7 H7C 109.5
H7A C7 H7C 109.5
H7B C7 H7C 109.5
C6 C8 H8A 109.5
C6 C8 H8B 109.5
H8A C8 H8B 109.5
C6 C8 H8C 109.5
H8A C8 H8C 109.5
H8B C8 H8C 109.5
C5 C9 C10 102.10(16)
C5 C9 H9A 111.3
C10 C9 H9A 111.3
C5 C9 H9B 111.3
C10 C9 H9B 111.3
H9A C9 H9B 109.2
N1 C10 C9 117.01(16)
N1 C10 C2 107.24(13)
C9 C10 C2 103.82(15)
N1 C10 H10 109.5
C9 C10 H10 109.5
C2 C10 H10 109.5
O3 C11 N1 119.62(17)
O3 C11 C12 122.41(17)
N1 C11 C12 117.90(15)
O4 C12 C13 112.05(17)
O4 C12 C11 109.11(15)
C13 C12 C11 110.09(15)
O4 C12 H12 108.5
C13 C12 H12 108.5
C11 C12 H12 108.5
C14 C13 C12 111.81(15)
C14 C13 H13A 109.3
C12 C13 H13A 109.3
C14 C13 H13B 109.3
C12 C13 H13B 109.3
H13A C13 H13B 107.9
C19 C14 C15 118.1(2)
C19 C14 C13 121.4(2)
C15 C14 C13 120.6(2)
C14 C15 C16 121.2(3)
C14 C15 H15 119.4
C16 C15 H15 119.4
C17 C16 C15 117.7(3)
C17 C16 H16 121.1
C15 C16 H16 121.1
C18 C17 C16 123.0(2)
C18 C17 F1 118.9(3)
C16 C17 F1 118.1(3)
C17 C18 C19 118.5(3)
C17 C18 H18 120.7
C19 C18 H18 120.7
C14 C19 C18 121.5(3)
C14 C19 H19 119.2
C18 C19 H19 119.2
C11 N1 C10 120.08(14)
C11 N1 S1 123.39(13)
C10 N1 S1 111.68(13)
C12 O4 H4 109.5
O2 S1 O1 117.11(12)
O2 S1 N1 109.57(10)
O1 S1 N1 108.69(10)
O2 S1 C1 113.32(12)
O1 S1 C1 109.75(11)
N1 S1 C1 96.33(10)

loop_
_geom_bond_atom_site_label_1
_geom_bond_atom_site_label_2
_geom_bond_distance
C1 C2 1.517(3)
C1 S1 1.776(2)
C1 H1A 0.9700
C1 H1B 0.9700
C2 C3 1.542(3)
C2 C10 1.543(3)
C2 C6 1.560(3)
C3 C4 1.556(3)
C3 H3A 0.9700
C3 H3B 0.9700
C4 C5 1.536(3)
C4 H4A 0.9700
C4 H4B 0.9700
C5 C9 1.528(3)
C5 C6 1.543(3)
C5 H5 0.9800
C6 C8 1.528(3)
C6 C7 1.530(3)
C7 H7A 0.9600
C7 H7B 0.9600
C7 H7C 0.9600
C8 H8A 0.9600
C8 H8B 0.9600
C8 H8C 0.9600
C9 C10 1.539(3)
C9 H9A 0.9700
C9 H9B 0.9700
C10 N1 1.480(3)
C10 H10 0.9800
C11 O3 1.207(2)
C11 N1 1.384(2)
C11 C12 1.536(3)
C12 O4 1.409(2)
C12 C13 1.519(3)
C12 H12 0.9800
C13 C14 1.506(3)
C13 H13A 0.9700
C13 H13B 0.9700
C14 C19 1.362(4)
C14 C15 1.384(4)
C15 C16 1.392(4)
C15 H15 0.9300
C16 C17 1.351(4)
C16 H16 0.9300
C17 C18 1.349(5)
C17 F1 1.370(3)
C18 C19 1.383(4)
C18 H18 0.9300
C19 H19 0.9300
N1 S1 1.6930(17)
O1 S1 1.4297(18)
O2 S1 1.4117(16)
O4 H4 0.8200

loop_
_geom_torsion_atom_site_label_1
_geom_torsion_atom_site_label_2
_geom_torsion_atom_site_label_3
_geom_torsion_atom_site_label_4
_geom_torsion
S1 C1 C2 C3 138.35(16)
S1 C1 C2 C10 18.35(19)
S1 C1 C2 C6 -99.34(18)
C1 C2 C3 C4 169.56(17)
C10 C2 C3 C4 -68.2(2)
C6 C2 C3 C4 39.59(19)
C2 C3 C4 C5 -4.6(2)
C3 C4 C5 C9 74.8(2)
C3 C4 C5 C6 -32.4(2)
C9 C5 C6 C8 62.1(2)
C4 C5 C6 C8 174.25(17)
C9 C5 C6 C7 -174.42(18)
C4 C5 C6 C7 -62.2(2)
C9 C5 C6 C2 -57.80(17)
C4 C5 C6 C2 54.37(17)
C1 C2 C6 C8 54.0(2)
C3 C2 C6 C8 -175.79(16)
C10 C2 C6 C8 -66.86(18)
C1 C2 C6 C7 -70.1(2)
C3 C2 C6 C7 60.17(19)
C10 C2 C6 C7 169.09(15)
C1 C2 C6 C5 172.07(16)
C3 C2 C6 C5 -57.69(17)
C10 C2 C6 C5 51.24(15)
C4 C5 C9 C10 -64.34(18)
C6 C5 C9 C10 43.55(18)
C5 C9 C10 N1 -127.45(16)
C5 C9 C10 C2 -9.54(17)
C1 C2 C10 N1 -28.62(19)
C3 C2 C10 N1 -156.14(15)
C6 C2 C10 N1 97.42(15)
C1 C2 C10 C9 -153.10(16)
C3 C2 C10 C9 79.38(18)
C6 C2 C10 C9 -27.05(16)
O3 C11 C12 O4 100.3(2)
N1 C11 C12 O4 -76.5(2)
O3 C11 C12 C13 -23.1(3)
N1 C11 C12 C13 160.13(17)
O4 C12 C13 C14 58.6(2)
C11 C12 C13 C14 -179.83(17)
C12 C13 C14 C19 81.3(3)
C12 C13 C14 C15 -99.0(2)
C19 C14 C15 C16 -0.6(3)
C13 C14 C15 C16 179.67(18)
C14 C15 C16 C17 -0.2(3)
C15 C16 C17 C18 0.9(4)
C15 C16 C17 F1 -179.5(2)
C16 C17 C18 C19 -0.7(5)
F1 C17 C18 C19 179.7(3)
C15 C14 C19 C18 0.7(4)
C13 C14 C19 C18 -179.5(2)
C17 C18 C19 C14 -0.1(5)
O3 C11 N1 C10 9.9(3)
C12 C11 N1 C10 -173.22(15)
O3 C11 N1 S1 163.17(15)
C12 C11 N1 S1 -20.0(2)
C9 C10 N1 C11 -60.7(2)
C2 C10 N1 C11 -176.75(15)
C9 C10 N1 S1 143.12(14)
C2 C10 N1 S1 27.09(17)
C11 N1 S1 O2 72.44(17)
C10 N1 S1 O2 -132.32(13)
C11 N1 S1 O1 -56.67(17)
C10 N1 S1 O1 98.56(14)
C11 N1 S1 C1 -170.03(15)
C10 N1 S1 C1 -14.79(14)
C2 C1 S1 O2 111.93(15)
C2 C1 S1 O1 -115.07(15)
C2 C1 S1 N1 -2.58(15)
